data_4307480
loop_
_publ_author_name
'Gregor Reeske'
'Alan H. Cowley'

_publ_contact_author_address
;
   Department of Chemistry and Biochemistry
   University of Texas-Austin
   1 University Station, A5300
   Austin, TX 78701
   USA 
;
_publ_contact_author_email cowley@mail.utexas.edu
_publ_contact_author_fax 512-471-6822
_publ_contact_author_name
;
Alan H. Cowley
;
_publ_contact_author_phone 512-471-7710
_publ_section_title
;
One-Step Redox Route to N-Heterocyclic Phosphenium Ions
;
_journal_name_full 'Inorganic Chemistry'
_journal_page_first 1426
_journal_page_last 1430
_journal_paper_doi 10.1021/ic061956z
_journal_volume 46
_journal_year 2007
_chemical_formula_moiety 'C26 H36 N2 P, C24 H20 B'
_chemical_formula_sum 'C50 H56 B N2 P'
_chemical_formula_weight 726.75
_space_group_IT_number 14
_symmetry_cell_setting monoclinic
_symmetry_space_group_name_Hall '-P 2ybc'
_symmetry_space_group_name_H-M 'P 1 21/c 1'
_atom_sites_solution_hydrogens geom
_atom_sites_solution_primary direct
_atom_sites_solution_secondary difmap
_cell_angle_alpha 90.000
_cell_angle_beta 91.069(5)
_cell_angle_gamma 90.000
_cell_formula_units_Z 8
_cell_length_a 20.593(5)
_cell_length_b 17.637(5)
_cell_length_c 23.597(5)
_cell_measurement_temperature 153(2)
_cell_volume 8569(4)
_computing_cell_refinement 'Collect software, Nonius B.V. 1998'
_computing_data_collection 'Collect software, Nonius B.V. 1998'
_computing_data_reduction
;
DENZO and Scalepack (Otwinoski and Minor, 1997)
;
_computing_molecular_graphics 'XP SHELXTL/PC, Siemens Analytical'
_computing_structure_refinement 'XL SHELXTL/PC, Siemens Analytical'
_computing_structure_solution
;
SIR97 - Altomare A., Burla M.C., Camalli M., Cascarano G.L., Giacovazzo C., 
Guagliardi A., Moliterni A.G.G., Polidori G.,Spagna R.
;
_diffrn_ambient_temperature 153(2)
_diffrn_measured_fraction_theta_full 0.998
_diffrn_measured_fraction_theta_max 0.998
_diffrn_measurement_device_type 'Nonius Kappa CCD'
_diffrn_measurement_method \f-scan
_diffrn_radiation_monochromator graphite
_diffrn_radiation_source 'fine-focus sealed tube'
_diffrn_radiation_type MoK\a
_diffrn_radiation_wavelength 0.71069
_diffrn_reflns_av_R_equivalents 0.0486
_diffrn_reflns_av_sigmaI/netI 0.0802
_diffrn_reflns_limit_h_max 26
_diffrn_reflns_limit_h_min -26
_diffrn_reflns_limit_k_max 21
_diffrn_reflns_limit_k_min -22
_diffrn_reflns_limit_l_max 30
_diffrn_reflns_limit_l_min -30
_diffrn_reflns_number 33860
_diffrn_reflns_theta_full 27.49
_diffrn_reflns_theta_max 27.49
_diffrn_reflns_theta_min 1.52
_exptl_absorpt_coefficient_mu 0.099
_exptl_absorpt_correction_T_max 0.9882
_exptl_absorpt_correction_T_min 0.9852
_exptl_absorpt_correction_type multi-scan
_exptl_absorpt_process_details 'DENZO and Scalepack (Otwinoski and Minor, 1997)'
_exptl_crystal_colour yellow
_exptl_crystal_density_diffrn 1.127
_exptl_crystal_density_method 'not measured'
_exptl_crystal_description block
_exptl_crystal_F_000 3120
_exptl_crystal_size_max 0.15
_exptl_crystal_size_mid 0.14
_exptl_crystal_size_min 0.12
_refine_diff_density_max 0.327
_refine_diff_density_min -0.322
_refine_diff_density_rms 0.046
_refine_ls_extinction_method none
_refine_ls_goodness_of_fit_ref 1.014
_refine_ls_hydrogen_treatment constr
_refine_ls_matrix_type full
_refine_ls_number_parameters 1005
_refine_ls_number_reflns 19610
_refine_ls_number_restraints 4
_refine_ls_restrained_S_all 1.014
_refine_ls_R_factor_all 0.1124
_refine_ls_R_factor_gt 0.0553
_refine_ls_shift/su_max 0.001
_refine_ls_shift/su_mean 0.000
_refine_ls_structure_factor_coef Fsqd
_refine_ls_weighting_details 'calc w=1/[\s^2^(Fo^2^)+(0.0458P)^2^+2.7220P] where P=(Fo^2^+2Fc^2^)/3'
_refine_ls_weighting_scheme calc
_refine_ls_wR_factor_gt 0.1102
_refine_ls_wR_factor_ref 0.1314
_reflns_number_gt 11896
_reflns_number_total 19610
_reflns_threshold_expression >2sigma(I)
_cod_data_source_file ic061956zsi20061012_022712.cif
_cod_data_source_block try1
_cod_original_sg_symbol_Hall -p2ybc
_cod_database_code 4307480

loop_
_symmetry_equiv_pos_as_xyz
'x, y, z'
'-x, y+1/2, -z+1/2'
'-x, -y, -z'
'x, -y-1/2, z-1/2'

loop_
_atom_site_label
_atom_site_type_symbol
_atom_site_fract_x
_atom_site_fract_y
_atom_site_fract_z
_atom_site_U_iso_or_equiv
_atom_site_adp_type
_atom_site_occupancy
_atom_site_symmetry_multiplicity
_atom_site_calc_flag
_atom_site_refinement_flags
_atom_site_disorder_assembly
_atom_site_disorder_group
C1 C 0.21198(14) 0.25912(16) 0.88288(10) 0.0277(5) Uani 0.8908(18) 1 d PD A 1
H1 H 0.2495 0.2904 0.8848 0.033 Uiso 0.8908(18) 1 calc PR A 1
C2 C 0.21249(10) 0.18314(12) 0.89136(8) 0.0260(5) Uani 0.8908(18) 1 d PD A 1
H2 H 0.2503 0.1542 0.9000 0.031 Uiso 0.8908(18) 1 calc PR A 1
N1 N 0.14977(10) 0.28548(12) 0.87102(17) 0.0252(6) Uani 0.8908(18) 1 d P A 1
N2 N 0.15122(13) 0.15354(12) 0.88577(18) 0.0243(7) Uani 0.8908(18) 1 d P A 1
P1 P 0.09310(3) 0.21646(4) 0.87101(2) 0.02460(17) Uani 0.8908(18) 1 d P A 1
P1A P 0.1908(3) 0.2358(4) 0.8871(2) 0.02460(17) Uani 0.1092(18) 1 d P A 2
N1A N 0.1322(13) 0.2860(7) 0.8727(17) 0.0252(6) Uani 0.1092(18) 1 d PD A 2
N2A N 0.1362(16) 0.1573(6) 0.8912(18) 0.0243(7) Uani 0.1092(18) 1 d PD A 2
C1A C 0.0671(8) 0.2687(9) 0.8616(7) 0.0277(5) Uani 0.1092(18) 1 d PD A 2
H1A H 0.0317 0.2999 0.8500 0.033 Uiso 0.1092(18) 1 calc PR A 2
C2A C 0.0704(11) 0.1937(9) 0.8725(9) 0.0260(5) Uani 0.1092(18) 1 d PD A 2
H2A H 0.0325 0.1632 0.8688 0.031 Uiso 0.1092(18) 1 calc PR A 2
C3 C 0.13830(9) 0.36662(11) 0.86093(7) 0.0259(4) Uani 1 1 d D . .
C4 C 0.11280(9) 0.41098(11) 0.90433(7) 0.0289(4) Uani 1 1 d . A .
C5 C 0.10816(10) 0.48848(12) 0.89392(8) 0.0359(5) Uani 1 1 d . . .
H5 H 0.0902 0.5205 0.9220 0.043 Uiso 1 1 calc R A .
C6 C 0.12897(10) 0.52019(12) 0.84386(8) 0.0370(5) Uani 1 1 d . A .
H6 H 0.1270 0.5735 0.8385 0.044 Uiso 1 1 calc R . .
C7 C 0.15257(10) 0.47442(12) 0.80177(8) 0.0341(5) Uani 1 1 d . . .
H7 H 0.1661 0.4967 0.7673 0.041 Uiso 1 1 calc R A .
C8 C 0.15703(9) 0.39622(11) 0.80852(8) 0.0281(4) Uani 1 1 d . A .
C9 C 0.08782(10) 0.37888(12) 0.95977(7) 0.0345(5) Uani 1 1 d . . .
H9 H 0.1040 0.3256 0.9635 0.041 Uiso 1 1 calc R A .
C10 C 0.11260(12) 0.42319(14) 1.01123(8) 0.0476(6) Uani 1 1 d . A .
H10A H 0.1601 0.4263 1.0104 0.071 Uiso 1 1 calc R . .
H10B H 0.0995 0.3973 1.0459 0.071 Uiso 1 1 calc R . .
H10C H 0.0942 0.4744 1.0104 0.071 Uiso 1 1 calc R . .
C11 C 0.01342(11) 0.37623(17) 0.95668(10) 0.0604(8) Uani 1 1 d . A .
H11A H -0.0037 0.4280 0.9546 0.091 Uiso 1 1 calc R . .
H11B H -0.0029 0.3511 0.9906 0.091 Uiso 1 1 calc R . .
H11C H -0.0006 0.3479 0.9229 0.091 Uiso 1 1 calc R . .
C12 C 0.18141(10) 0.34734(12) 0.76034(8) 0.0336(5) Uani 1 1 d . . .
H12 H 0.1703 0.2934 0.7690 0.040 Uiso 1 1 calc R A .
C13 C 0.25489(11) 0.35276(18) 0.75601(11) 0.0638(8) Uani 1 1 d . A .
H13A H 0.2672 0.4052 0.7476 0.096 Uiso 1 1 calc R . .
H13B H 0.2696 0.3195 0.7256 0.096 Uiso 1 1 calc R . .
H13C H 0.2752 0.3371 0.7920 0.096 Uiso 1 1 calc R . .
C14 C 0.14847(12) 0.36804(15) 0.70402(9) 0.0521(6) Uani 1 1 d . A .
H14A H 0.1012 0.3649 0.7078 0.078 Uiso 1 1 calc R . .
H14B H 0.1624 0.3327 0.6746 0.078 Uiso 1 1 calc R . .
H14C H 0.1606 0.4198 0.6935 0.078 Uiso 1 1 calc R . .
C15 C 0.13805(8) 0.07414(11) 0.89723(7) 0.0246(4) Uani 1 1 d D . .
C16 C 0.12692(9) 0.05317(11) 0.95344(7) 0.0262(4) Uani 1 1 d . A .
C17 C 0.10902(10) -0.02174(11) 0.96311(8) 0.0333(5) Uani 1 1 d . . .
H17 H 0.1013 -0.0379 1.0008 0.040 Uiso 1 1 calc R A .
C18 C 0.10228(10) -0.07285(12) 0.91943(9) 0.0375(5) Uani 1 1 d . A .
H18 H 0.0874 -0.1228 0.9268 0.045 Uiso 1 1 calc R . .
C19 C 0.11717(10) -0.05180(12) 0.86463(8) 0.0361(5) Uani 1 1 d . . .
H19 H 0.1143 -0.0884 0.8351 0.043 Uiso 1 1 calc R A .
C20 C 0.13630(9) 0.02193(12) 0.85187(8) 0.0307(5) Uani 1 1 d . A .
C21 C 0.13488(10) 0.10705(11) 1.00360(7) 0.0311(5) Uani 1 1 d . . .
H21 H 0.1542 0.1553 0.9893 0.037 Uiso 1 1 calc R A .
C22 C 0.18175(11) 0.07400(14) 1.04823(8) 0.0443(6) Uani 1 1 d . A .
H22A H 0.1613 0.0306 1.0667 0.067 Uiso 1 1 calc R . .
H22B H 0.1923 0.1128 1.0767 0.067 Uiso 1 1 calc R . .
H22C H 0.2217 0.0575 1.0299 0.067 Uiso 1 1 calc R . .
C23 C 0.07033(12) 0.12614(15) 1.03003(10) 0.0552(7) Uani 1 1 d . A .
H23A H 0.0432 0.1540 1.0026 0.083 Uiso 1 1 calc R . .
H23B H 0.0778 0.1575 1.0638 0.083 Uiso 1 1 calc R . .
H23C H 0.0483 0.0792 1.0408 0.083 Uiso 1 1 calc R . .
C24 C 0.15782(10) 0.03625(13) 0.79148(8) 0.0398(5) Uani 1 1 d . . .
H24 H 0.1405 -0.0077 0.7691 0.048 Uiso 1 1 calc R A .
C25 C 0.23154(11) 0.03056(17) 0.78722(11) 0.0619(7) Uani 1 1 d . A .
H25A H 0.2517 0.0752 0.8050 0.093 Uiso 1 1 calc R . .
H25B H 0.2435 0.0282 0.7472 0.093 Uiso 1 1 calc R . .
H25C H 0.2468 -0.0154 0.8067 0.093 Uiso 1 1 calc R . .
C26 C 0.13124(12) 0.10595(13) 0.76154(9) 0.0471(6) Uani 1 1 d . A .
H26A H 0.0851 0.1119 0.7701 0.071 Uiso 1 1 calc R . .
H26B H 0.1362 0.1002 0.7205 0.071 Uiso 1 1 calc R . .
H26C H 0.1552 0.1509 0.7746 0.071 Uiso 1 1 calc R . .
C27 C 0.58115(9) 0.24640(12) 0.94166(8) 0.0327(5) Uani 1 1 d . . .
H27 H 0.5675 0.2611 0.9783 0.039 Uiso 1 1 calc R . .
C28 C 0.54510(9) 0.20691(12) 0.90553(7) 0.0311(5) Uani 1 1 d . . .
H28 H 0.5026 0.1889 0.9129 0.037 Uiso 1 1 calc R . .
C29 C 0.68782(9) 0.30906(12) 0.95213(8) 0.0309(5) Uani 1 1 d . . .
C30 C 0.72625(10) 0.27146(13) 0.99282(8) 0.0382(5) Uani 1 1 d . . .
C31 C 0.76909(11) 0.31718(16) 1.02367(10) 0.0574(7) Uani 1 1 d . . .
H31 H 0.7959 0.2952 1.0524 0.069 Uiso 1 1 calc R . .
C32 C 0.77332(13) 0.39380(17) 1.01322(12) 0.0688(8) Uani 1 1 d . . .
H32 H 0.8040 0.4232 1.0342 0.083 Uiso 1 1 calc R . .
C33 C 0.73442(12) 0.42877(15) 0.97327(11) 0.0563(7) Uani 1 1 d . . .
H33 H 0.7384 0.4818 0.9670 0.068 Uiso 1 1 calc R . .
C34 C 0.68893(10) 0.38657(12) 0.94180(9) 0.0389(5) Uani 1 1 d . . .
C35 C 0.72293(10) 0.18649(13) 1.00133(9) 0.0417(5) Uani 1 1 d . . .
H35 H 0.6781 0.1698 0.9900 0.050 Uiso 1 1 calc R . .
C36 C 0.73506(13) 0.16110(17) 1.06240(10) 0.0637(8) Uani 1 1 d . . .
H36A H 0.7796 0.1741 1.0741 0.096 Uiso 1 1 calc R . .
H36B H 0.7290 0.1061 1.0651 0.096 Uiso 1 1 calc R . .
H36C H 0.7044 0.1868 1.0872 0.096 Uiso 1 1 calc R . .
C37 C 0.76995(13) 0.14735(16) 0.96205(10) 0.0610(7) Uani 1 1 d . . .
H37A H 0.7602 0.1623 0.9228 0.091 Uiso 1 1 calc R . .
H37B H 0.7655 0.0923 0.9658 0.091 Uiso 1 1 calc R . .
H37C H 0.8145 0.1623 0.9722 0.091 Uiso 1 1 calc R . .
C38 C 0.64304(11) 0.42600(12) 0.90025(9) 0.0429(5) Uani 1 1 d . . .
H38 H 0.6131 0.3864 0.8843 0.052 Uiso 1 1 calc R . .
C39 C 0.60120(12) 0.48390(14) 0.93042(10) 0.0528(6) Uani 1 1 d . . .
H39A H 0.5780 0.4590 0.9611 0.079 Uiso 1 1 calc R . .
H39B H 0.5698 0.5058 0.9034 0.079 Uiso 1 1 calc R . .
H39C H 0.6289 0.5242 0.9462 0.079 Uiso 1 1 calc R . .
C40 C 0.67893(14) 0.46053(17) 0.85071(11) 0.0708(8) Uani 1 1 d . . .
H40A H 0.7088 0.4998 0.8648 0.106 Uiso 1 1 calc R . .
H40B H 0.6475 0.4832 0.8240 0.106 Uiso 1 1 calc R . .
H40C H 0.7035 0.4209 0.8315 0.106 Uiso 1 1 calc R . .
C41 C 0.54892(9) 0.15090(11) 0.80911(7) 0.0268(4) Uani 1 1 d . . .
C42 C 0.56298(10) 0.07394(12) 0.80757(8) 0.0345(5) Uani 1 1 d . . .
C43 C 0.54056(12) 0.03465(14) 0.75973(10) 0.0499(6) Uani 1 1 d . . .
H43 H 0.5500 -0.0178 0.7560 0.060 Uiso 1 1 calc R . .
C44 C 0.50489(12) 0.07086(15) 0.71773(10) 0.0560(7) Uani 1 1 d . . .
H44 H 0.4911 0.0434 0.6850 0.067 Uiso 1 1 calc R . .
C45 C 0.48905(10) 0.14637(14) 0.72265(9) 0.0446(6) Uani 1 1 d . . .
H45 H 0.4633 0.1698 0.6938 0.054 Uiso 1 1 calc R . .
C46 C 0.51007(9) 0.18898(12) 0.76913(7) 0.0305(5) Uani 1 1 d . . .
C47 C 0.59639(11) 0.03247(12) 0.85669(9) 0.0429(5) Uani 1 1 d . . .
H47 H 0.6192 0.0715 0.8805 0.051 Uiso 1 1 calc R . .
C48 C 0.54592(16) -0.0046(2) 0.89329(14) 0.0927(11) Uani 1 1 d . . .
H48A H 0.5135 0.0332 0.9040 0.139 Uiso 1 1 calc R . .
H48B H 0.5670 -0.0253 0.9275 0.139 Uiso 1 1 calc R . .
H48C H 0.5246 -0.0456 0.8720 0.139 Uiso 1 1 calc R . .
C49 C 0.64675(15) -0.02452(18) 0.83896(13) 0.0827(10) Uani 1 1 d . . .
H49A H 0.6261 -0.0634 0.8151 0.124 Uiso 1 1 calc R . .
H49B H 0.6662 -0.0484 0.8727 0.124 Uiso 1 1 calc R . .
H49C H 0.6806 0.0012 0.8176 0.124 Uiso 1 1 calc R . .
C50 C 0.49133(9) 0.27171(12) 0.77554(8) 0.0327(5) Uani 1 1 d . . .
H50 H 0.4934 0.2839 0.8169 0.039 Uiso 1 1 calc R . .
C51 C 0.53886(11) 0.32434(14) 0.74600(10) 0.0489(6) Uani 1 1 d . . .
H51A H 0.5827 0.3162 0.7616 0.073 Uiso 1 1 calc R . .
H51B H 0.5260 0.3772 0.7521 0.073 Uiso 1 1 calc R . .
H51C H 0.5383 0.3135 0.7053 0.073 Uiso 1 1 calc R . .
C52 C 0.42178(10) 0.28731(14) 0.75468(9) 0.0470(6) Uani 1 1 d . . .
H52A H 0.4194 0.2826 0.7133 0.070 Uiso 1 1 calc R . .
H52B H 0.4091 0.3387 0.7657 0.070 Uiso 1 1 calc R . .
H52C H 0.3922 0.2506 0.7717 0.070 Uiso 1 1 calc R . .
C53 C -0.18928(9) 0.23259(12) 0.75698(7) 0.0305(5) Uani 1 1 d . . .
C54 C -0.23168(9) 0.28666(14) 0.73343(8) 0.0377(5) Uani 1 1 d . . .
H54 H -0.2171 0.3375 0.7300 0.045 Uiso 1 1 calc R . .
C55 C -0.29439(10) 0.26878(16) 0.71479(8) 0.0459(6) Uani 1 1 d . . .
H55 H -0.3215 0.3072 0.6989 0.055 Uiso 1 1 calc R . .
C56 C -0.31734(10) 0.19591(16) 0.71917(8) 0.0471(6) Uani 1 1 d . . .
H56 H -0.3598 0.1834 0.7058 0.056 Uiso 1 1 calc R . .
C57 C -0.27773(10) 0.14117(15) 0.74328(9) 0.0462(6) Uani 1 1 d . . .
H57 H -0.2930 0.0906 0.7469 0.055 Uiso 1 1 calc R . .
C58 C -0.21536(10) 0.15997(13) 0.76224(9) 0.0376(5) Uani 1 1 d . . .
H58 H -0.1894 0.1216 0.7795 0.045 Uiso 1 1 calc R . .
C59 C -0.07307(9) 0.23759(11) 0.70917(8) 0.0289(4) Uani 1 1 d . . .
C60 C -0.10311(10) 0.23350(11) 0.65556(8) 0.0307(4) Uani 1 1 d . . .
H60 H -0.1489 0.2391 0.6527 0.037 Uiso 1 1 calc R . .
C61 C -0.06855(10) 0.22162(12) 0.60626(8) 0.0364(5) Uani 1 1 d . . .
H61 H -0.0910 0.2188 0.5708 0.044 Uiso 1 1 calc R . .
C62 C -0.00196(11) 0.21397(12) 0.60857(9) 0.0390(5) Uani 1 1 d . . .
H62 H 0.0218 0.2061 0.5749 0.047 Uiso 1 1 calc R . .
C63 C 0.02962(10) 0.21798(13) 0.66043(9) 0.0393(5) Uani 1 1 d . . .
H63 H 0.0755 0.2128 0.6627 0.047 Uiso 1 1 calc R . .
C64 C -0.00515(9) 0.22951(13) 0.70912(8) 0.0367(5) Uani 1 1 d . . .
H64 H 0.0179 0.2321 0.7443 0.044 Uiso 1 1 calc R . .
C65 C -0.08297(9) 0.19072(12) 0.81684(8) 0.0315(5) Uani 1 1 d . . .
C66 C -0.08285(9) 0.20649(14) 0.87545(8) 0.0385(5) Uani 1 1 d . . .
H66 H -0.0996 0.2538 0.8878 0.046 Uiso 1 1 calc R . .
C67 C -0.05930(10) 0.15576(16) 0.91593(9) 0.0503(6) Uani 1 1 d . . .
H67 H -0.0603 0.1687 0.9550 0.060 Uiso 1 1 calc R . .
C68 C -0.03454(11) 0.08693(16) 0.89957(10) 0.0542(7) Uani 1 1 d . . .
H68 H -0.0173 0.0527 0.9271 0.065 Uiso 1 1 calc R . .
C69 C -0.03488(10) 0.06772(14) 0.84211(10) 0.0494(6) Uani 1 1 d . . .
H69 H -0.0192 0.0197 0.8304 0.059 Uiso 1 1 calc R . .
C70 C -0.05837(10) 0.11963(13) 0.80223(9) 0.0396(5) Uani 1 1 d . . .
H70 H -0.0576 0.1061 0.7633 0.047 Uiso 1 1 calc R . .
C71 C -0.10065(9) 0.33766(12) 0.79270(7) 0.0294(4) Uani 1 1 d . . .
C72 C -0.14205(10) 0.37121(13) 0.83196(8) 0.0383(5) Uani 1 1 d . . .
H72 H -0.1802 0.3446 0.8422 0.046 Uiso 1 1 calc R . .
C73 C -0.13007(11) 0.44155(14) 0.85669(9) 0.0455(6) Uani 1 1 d . . .
H73 H -0.1597 0.4618 0.8831 0.055 Uiso 1 1 calc R . .
C74 C -0.07532(11) 0.48189(13) 0.84289(9) 0.0446(6) Uani 1 1 d . . .
H74 H -0.0664 0.5295 0.8602 0.053 Uiso 1 1 calc R . .
C75 C -0.03359(11) 0.45225(13) 0.80359(9) 0.0408(5) Uani 1 1 d . . .
H75 H 0.0039 0.4799 0.7931 0.049 Uiso 1 1 calc R . .
C76 C -0.04638(10) 0.38171(12) 0.77929(8) 0.0336(5) Uani 1 1 d . . .
H76 H -0.0169 0.3625 0.7523 0.040 Uiso 1 1 calc R . .
C77 C 0.36730(9) 0.20053(12) 0.96358(8) 0.0302(5) Uani 1 1 d . . .
C78 C 0.34968(10) 0.13292(12) 0.99099(9) 0.0387(5) Uani 1 1 d . . .
H78 H 0.3403 0.1349 1.0302 0.046 Uiso 1 1 calc R . .
C79 C 0.34540(11) 0.06366(13) 0.96352(10) 0.0474(6) Uani 1 1 d . . .
H79 H 0.3335 0.0197 0.9841 0.057 Uiso 1 1 calc R . .
C80 C 0.35821(11) 0.05792(14) 0.90640(10) 0.0483(6) Uani 1 1 d . . .
H80 H 0.3561 0.0103 0.8876 0.058 Uiso 1 1 calc R . .
C81 C 0.37412(10) 0.12305(14) 0.87716(9) 0.0420(5) Uani 1 1 d . . .
H81 H 0.3825 0.1205 0.8378 0.050 Uiso 1 1 calc R . .
C82 C 0.37787(9) 0.19229(12) 0.90518(8) 0.0327(5) Uani 1 1 d . . .
H82 H 0.3881 0.2362 0.8838 0.039 Uiso 1 1 calc R . .
C83 C 0.45236(9) 0.27890(12) 1.02875(7) 0.0313(5) Uani 1 1 d . . .
C84 C 0.48756(10) 0.34564(14) 1.03935(8) 0.0388(5) Uani 1 1 d . . .
H84 H 0.4701 0.3924 1.0261 0.047 Uiso 1 1 calc R . .
C85 C 0.54720(10) 0.34620(16) 1.06860(9) 0.0492(6) Uani 1 1 d . . .
H85 H 0.5695 0.3927 1.0749 0.059 Uiso 1 1 calc R . .
C86 C 0.57368(11) 0.27901(18) 1.08837(9) 0.0535(7) Uani 1 1 d . . .
H86 H 0.6143 0.2789 1.1082 0.064 Uiso 1 1 calc R . .
C87 C 0.54061(11) 0.21256(17) 1.07902(9) 0.0523(7) Uani 1 1 d . . .
H87 H 0.5584 0.1661 1.0926 0.063 Uiso 1 1 calc R . .
C88 C 0.48097(10) 0.21261(14) 1.04972(8) 0.0415(5) Uani 1 1 d . . .
H88 H 0.4591 0.1658 1.0439 0.050 Uiso 1 1 calc R . .
C89 C 0.37183(9) 0.35182(11) 0.95399(7) 0.0284(4) Uani 1 1 d . . .
C90 C 0.42238(10) 0.37205(12) 0.91808(8) 0.0345(5) Uani 1 1 d . . .
H90 H 0.4626 0.3461 0.9219 0.041 Uiso 1 1 calc R . .
C91 C 0.41641(11) 0.42812(13) 0.87721(9) 0.0423(5) Uani 1 1 d . . .
H91 H 0.4522 0.4397 0.8538 0.051 Uiso 1 1 calc R . .
C92 C 0.35891(12) 0.46719(13) 0.87029(9) 0.0449(6) Uani 1 1 d . . .
H92 H 0.3546 0.5055 0.8422 0.054 Uiso 1 1 calc R . .
C93 C 0.30792(11) 0.44985(13) 0.90464(9) 0.0421(5) Uani 1 1 d . . .
H93 H 0.2679 0.4763 0.9003 0.051 Uiso 1 1 calc R . .
C94 C 0.31458(10) 0.39380(12) 0.94574(8) 0.0349(5) Uani 1 1 d . . .
H94 H 0.2787 0.3835 0.9693 0.042 Uiso 1 1 calc R . .
C95 C 0.32564(9) 0.28831(11) 1.04966(8) 0.0284(4) Uani 1 1 d . . .
C96 C 0.34171(10) 0.31554(12) 1.10368(8) 0.0345(5) Uani 1 1 d . . .
H96 H 0.3857 0.3281 1.1121 0.041 Uiso 1 1 calc R . .
C97 C 0.29591(11) 0.32504(14) 1.14575(9) 0.0433(6) Uani 1 1 d . . .
H97 H 0.3091 0.3436 1.1820 0.052 Uiso 1 1 calc R . .
C98 C 0.23166(11) 0.30770(13) 1.13513(9) 0.0437(6) Uani 1 1 d . . .
H98 H 0.2002 0.3146 1.1636 0.052 Uiso 1 1 calc R . .
C99 C 0.21380(10) 0.28014(13) 1.08235(9) 0.0407(5) Uani 1 1 d . . .
H99 H 0.1697 0.2677 1.0744 0.049 Uiso 1 1 calc R . .
C100 C 0.25980(9) 0.27059(13) 1.04112(8) 0.0360(5) Uani 1 1 d . . .
H100 H 0.2462 0.2511 1.0053 0.043 Uiso 1 1 calc R . .
N3 N 0.64066(7) 0.26376(9) 0.92012(6) 0.0259(4) Uani 1 1 d . . .
N4 N 0.57723(7) 0.19520(9) 0.85569(6) 0.0244(3) Uani 1 1 d . . .
P2 P 0.65192(2) 0.23180(3) 0.85454(2) 0.02828(12) Uani 1 1 d . . .
B1 B -0.11182(10) 0.25096(14) 0.76929(9) 0.0295(5) Uani 1 1 d . . .
B2 B 0.37876(10) 0.28031(13) 0.99879(9) 0.0284(5) Uani 1 1 d . . .

loop_
_atom_site_aniso_label
_atom_site_aniso_U_11
_atom_site_aniso_U_22
_atom_site_aniso_U_33
_atom_site_aniso_U_23
_atom_site_aniso_U_13
_atom_site_aniso_U_12
C1 0.0232(13) 0.0241(14) 0.0359(13) 0.0014(10) -0.0008(10) -0.0054(11)
C2 0.0210(10) 0.0252(13) 0.0317(11) -0.0011(9) 0.0000(9) -0.0003(10)
N1 0.0247(17) 0.0250(9) 0.0260(8) 0.0005(7) 0.0040(15) -0.0068(9)
N2 0.0235(19) 0.0265(9) 0.0230(13) 0.0003(8) 0.0043(13) -0.0067(8)
P1 0.0213(3) 0.0233(4) 0.0293(3) 0.0018(3) 0.0010(2) -0.0014(2)
P1A 0.0213(3) 0.0233(4) 0.0293(3) 0.0018(3) 0.0010(2) -0.0014(2)
N1A 0.0247(17) 0.0250(9) 0.0260(8) 0.0005(7) 0.0040(15) -0.0068(9)
N2A 0.0235(19) 0.0265(9) 0.0230(13) 0.0003(8) 0.0043(13) -0.0067(8)
C1A 0.0232(13) 0.0241(14) 0.0359(13) 0.0014(10) -0.0008(10) -0.0054(11)
C2A 0.0210(10) 0.0252(13) 0.0317(11) -0.0011(9) 0.0000(9) -0.0003(10)
C3 0.0240(10) 0.0237(10) 0.0298(9) 0.0013(8) -0.0008(8) -0.0038(8)
C4 0.0276(10) 0.0311(12) 0.0278(9) -0.0009(9) -0.0034(8) 0.0011(9)
C5 0.0383(12) 0.0360(13) 0.0333(10) -0.0059(10) -0.0033(9) 0.0063(10)
C6 0.0456(13) 0.0236(11) 0.0415(12) 0.0007(10) -0.0063(10) 0.0031(10)
C7 0.0387(12) 0.0300(12) 0.0336(10) 0.0070(9) 0.0010(9) -0.0026(10)
C8 0.0265(10) 0.0281(11) 0.0297(10) 0.0018(9) 0.0011(8) -0.0036(9)
C9 0.0390(12) 0.0383(13) 0.0262(9) 0.0004(9) 0.0019(9) 0.0030(10)
C10 0.0643(16) 0.0486(15) 0.0299(11) -0.0049(10) 0.0013(10) 0.0049(13)
C11 0.0427(14) 0.094(2) 0.0443(13) 0.0188(14) 0.0062(11) -0.0089(14)
C12 0.0404(12) 0.0293(12) 0.0313(10) 0.0028(9) 0.0081(9) -0.0022(10)
C13 0.0451(15) 0.086(2) 0.0604(15) -0.0146(15) 0.0162(12) 0.0038(14)
C14 0.0680(16) 0.0540(16) 0.0343(11) -0.0042(11) 0.0021(11) 0.0080(13)
C15 0.0218(9) 0.0228(10) 0.0293(9) 0.0025(8) -0.0014(8) 0.0009(8)
C16 0.0249(10) 0.0249(11) 0.0290(9) 0.0003(8) 0.0025(8) 0.0028(8)
C17 0.0404(12) 0.0260(11) 0.0334(10) 0.0044(9) -0.0008(9) 0.0032(9)
C18 0.0444(12) 0.0227(11) 0.0451(12) 0.0017(10) -0.0037(10) 0.0019(10)
C19 0.0428(12) 0.0273(12) 0.0380(11) -0.0065(9) -0.0058(9) 0.0050(10)
C20 0.0284(10) 0.0337(12) 0.0298(10) -0.0019(9) -0.0018(8) 0.0054(9)
C21 0.0401(11) 0.0259(11) 0.0273(9) 0.0006(9) 0.0026(9) -0.0030(9)
C22 0.0513(14) 0.0465(15) 0.0349(11) -0.0036(10) -0.0073(10) 0.0016(12)
C23 0.0487(14) 0.0581(17) 0.0592(15) -0.0214(13) 0.0079(12) 0.0111(13)
C24 0.0429(13) 0.0461(14) 0.0304(10) -0.0041(10) 0.0023(9) -0.0017(11)
C25 0.0446(14) 0.086(2) 0.0552(14) -0.0125(14) 0.0141(12) -0.0081(14)
C26 0.0708(16) 0.0376(14) 0.0331(11) 0.0016(10) 0.0074(11) -0.0006(12)
C27 0.0249(10) 0.0442(13) 0.0289(10) -0.0006(9) 0.0021(8) 0.0062(9)
C28 0.0271(10) 0.0394(13) 0.0268(9) -0.0015(9) 0.0051(8) 0.0036(9)
C29 0.0252(10) 0.0342(12) 0.0332(10) -0.0116(9) -0.0063(8) 0.0006(9)
C30 0.0304(11) 0.0462(14) 0.0378(11) -0.0070(10) -0.0083(9) 0.0063(10)
C31 0.0479(14) 0.0630(19) 0.0602(15) -0.0110(14) -0.0297(12) 0.0036(13)
C32 0.0596(17) 0.066(2) 0.0797(19) -0.0234(16) -0.0332(15) -0.0095(15)
C33 0.0566(15) 0.0394(15) 0.0723(16) -0.0156(13) -0.0156(13) -0.0074(12)
C34 0.0382(12) 0.0347(13) 0.0434(12) -0.0114(10) -0.0055(10) 0.0004(10)
C35 0.0343(12) 0.0450(14) 0.0454(12) 0.0035(11) -0.0080(10) 0.0075(11)
C36 0.0595(16) 0.082(2) 0.0493(14) 0.0125(14) -0.0037(12) 0.0177(15)
C37 0.0687(17) 0.0571(18) 0.0572(15) 0.0085(13) 0.0046(13) 0.0258(15)
C38 0.0492(13) 0.0275(12) 0.0518(13) -0.0044(10) -0.0088(11) 0.0026(11)
C39 0.0500(14) 0.0477(16) 0.0604(15) -0.0066(12) -0.0036(12) 0.0083(12)
C40 0.0753(19) 0.072(2) 0.0655(17) 0.0143(15) 0.0090(15) 0.0195(17)
C41 0.0257(10) 0.0290(11) 0.0257(9) -0.0050(8) -0.0030(8) -0.0035(9)
C42 0.0349(11) 0.0286(12) 0.0399(11) -0.0031(10) -0.0024(9) -0.0017(9)
C43 0.0580(15) 0.0324(13) 0.0588(14) -0.0154(11) -0.0139(12) 0.0001(12)
C44 0.0589(15) 0.0554(17) 0.0529(14) -0.0276(13) -0.0199(12) 0.0052(13)
C45 0.0419(13) 0.0537(16) 0.0377(11) -0.0124(11) -0.0142(10) 0.0080(12)
C46 0.0267(10) 0.0364(12) 0.0281(9) -0.0058(9) -0.0013(8) 0.0009(9)
C47 0.0513(14) 0.0267(12) 0.0502(13) 0.0016(10) -0.0083(11) 0.0035(11)
C48 0.084(2) 0.092(3) 0.102(2) 0.060(2) 0.0056(19) 0.0054(19)
C49 0.092(2) 0.077(2) 0.0781(19) 0.0035(17) -0.0076(17) 0.0440(19)
C50 0.0324(11) 0.0371(12) 0.0286(10) -0.0007(9) -0.0027(8) 0.0076(10)
C51 0.0442(13) 0.0420(15) 0.0606(14) 0.0096(12) 0.0047(11) 0.0090(11)
C52 0.0369(12) 0.0531(16) 0.0506(13) 0.0009(12) -0.0060(10) 0.0139(11)
C53 0.0266(10) 0.0377(13) 0.0272(9) -0.0015(9) 0.0005(8) 0.0031(9)
C54 0.0282(11) 0.0506(15) 0.0343(10) 0.0088(10) 0.0010(9) 0.0033(10)
C55 0.0295(11) 0.0748(19) 0.0333(11) 0.0119(12) -0.0003(9) 0.0106(12)
C56 0.0285(11) 0.083(2) 0.0295(11) -0.0088(12) 0.0000(9) -0.0047(13)
C57 0.0363(12) 0.0528(16) 0.0495(13) -0.0175(12) 0.0053(10) -0.0098(12)
C58 0.0313(11) 0.0380(13) 0.0434(12) -0.0092(10) -0.0004(9) 0.0027(10)
C59 0.0296(10) 0.0233(11) 0.0337(10) 0.0019(8) -0.0012(8) 0.0024(9)
C60 0.0311(10) 0.0263(11) 0.0346(10) 0.0021(9) -0.0011(8) -0.0005(9)
C61 0.0453(13) 0.0341(13) 0.0299(10) 0.0007(9) -0.0020(9) -0.0020(10)
C62 0.0462(13) 0.0341(13) 0.0371(11) -0.0028(10) 0.0098(10) 0.0020(10)
C63 0.0295(11) 0.0433(14) 0.0452(12) -0.0026(10) 0.0055(9) 0.0056(10)
C64 0.0307(11) 0.0440(14) 0.0353(10) -0.0021(10) -0.0020(9) 0.0051(10)
C65 0.0211(10) 0.0354(12) 0.0378(11) 0.0052(9) -0.0004(8) -0.0012(9)
C66 0.0271(10) 0.0518(15) 0.0369(11) 0.0115(10) 0.0058(9) 0.0057(10)
C67 0.0359(12) 0.0757(19) 0.0397(12) 0.0218(13) 0.0072(10) 0.0108(13)
C68 0.0366(13) 0.0694(19) 0.0569(15) 0.0367(14) 0.0080(11) 0.0112(13)
C69 0.0376(13) 0.0414(15) 0.0693(16) 0.0194(12) 0.0046(11) 0.0085(11)
C70 0.0325(11) 0.0394(14) 0.0468(12) 0.0073(11) -0.0014(10) 0.0041(10)
C71 0.0284(10) 0.0333(12) 0.0262(9) 0.0024(9) -0.0039(8) 0.0066(9)
C72 0.0375(12) 0.0397(13) 0.0377(11) -0.0001(10) 0.0027(9) 0.0031(10)
C73 0.0505(14) 0.0462(15) 0.0397(12) -0.0084(11) 0.0013(10) 0.0088(12)
C74 0.0561(15) 0.0381(14) 0.0389(12) -0.0086(10) -0.0137(11) 0.0020(12)
C75 0.0388(12) 0.0408(14) 0.0423(12) -0.0010(11) -0.0113(10) -0.0049(11)
C76 0.0313(11) 0.0372(13) 0.0322(10) -0.0005(9) -0.0040(9) 0.0031(10)
C77 0.0230(10) 0.0346(12) 0.0330(10) 0.0009(9) -0.0004(8) 0.0019(9)
C78 0.0399(12) 0.0365(13) 0.0396(11) 0.0016(10) 0.0009(10) -0.0015(10)
C79 0.0546(15) 0.0310(13) 0.0568(14) 0.0018(11) 0.0016(12) -0.0015(11)
C80 0.0459(14) 0.0366(14) 0.0625(15) -0.0143(12) 0.0005(12) 0.0015(11)
C81 0.0370(12) 0.0487(15) 0.0404(11) -0.0123(11) 0.0015(10) -0.0032(11)
C82 0.0265(10) 0.0377(13) 0.0340(10) -0.0018(9) 0.0006(8) -0.0028(9)
C83 0.0282(10) 0.0430(13) 0.0229(9) -0.0044(9) 0.0043(8) 0.0014(10)
C84 0.0319(11) 0.0500(15) 0.0346(11) -0.0160(10) 0.0026(9) 0.0017(10)
C85 0.0333(12) 0.0747(19) 0.0396(12) -0.0280(13) 0.0012(10) -0.0035(12)
C86 0.0323(12) 0.098(2) 0.0296(11) -0.0122(13) -0.0046(9) 0.0043(14)
C87 0.0412(13) 0.081(2) 0.0346(11) 0.0142(12) -0.0027(10) 0.0117(14)
C88 0.0333(11) 0.0565(16) 0.0348(11) 0.0104(11) -0.0010(9) 0.0010(11)
C89 0.0294(10) 0.0293(11) 0.0264(9) -0.0059(8) -0.0018(8) -0.0043(9)
C90 0.0354(11) 0.0327(12) 0.0355(11) 0.0022(9) 0.0050(9) -0.0020(9)
C91 0.0491(14) 0.0401(14) 0.0379(11) 0.0041(10) 0.0066(10) -0.0088(11)
C92 0.0605(15) 0.0372(14) 0.0368(12) 0.0083(10) -0.0083(11) -0.0052(12)
C93 0.0418(13) 0.0398(14) 0.0444(12) 0.0027(11) -0.0104(10) 0.0032(11)
C94 0.0317(11) 0.0380(13) 0.0350(10) -0.0004(10) -0.0020(9) -0.0019(10)
C95 0.0287(10) 0.0267(11) 0.0298(9) 0.0036(8) 0.0014(8) 0.0012(9)
C96 0.0328(11) 0.0399(13) 0.0309(10) -0.0010(9) 0.0030(9) -0.0023(10)
C97 0.0482(14) 0.0504(15) 0.0316(10) -0.0072(10) 0.0089(10) -0.0036(12)
C98 0.0423(13) 0.0439(14) 0.0458(12) -0.0024(11) 0.0210(10) -0.0018(11)
C99 0.0308(11) 0.0427(14) 0.0489(13) -0.0006(11) 0.0092(10) -0.0033(10)
C100 0.0295(11) 0.0432(14) 0.0355(10) -0.0023(10) 0.0029(9) -0.0038(10)
N3 0.0242(8) 0.0269(9) 0.0263(8) -0.0048(7) -0.0034(6) 0.0022(7)
N4 0.0257(8) 0.0248(9) 0.0224(7) -0.0035(7) -0.0027(6) 0.0021(7)
P2 0.0277(3) 0.0307(3) 0.0264(2) -0.0039(2) 0.0004(2) -0.0005(2)
B1 0.0251(11) 0.0323(13) 0.0308(11) 0.0018(10) -0.0029(9) 0.0023(10)
B2 0.0254(11) 0.0318(13) 0.0281(10) -0.0021(10) 0.0016(9) -0.0023(10)

loop_
_atom_type_symbol
_atom_type_description
_atom_type_scat_dispersion_real
_atom_type_scat_dispersion_imag
_atom_type_scat_source
C C 0.0033 0.0016 'International Tables Vol C Tables 4.2.6.8 and 6.1.1.4'
H H 0.0000 0.0000 'International Tables Vol C Tables 4.2.6.8 and 6.1.1.4'
N N 0.0061 0.0033 'International Tables Vol C Tables 4.2.6.8 and 6.1.1.4'
P P 0.1023 0.0942 'International Tables Vol C Tables 4.2.6.8 and 6.1.1.4'
B B 0.0013 0.0007 'International Tables Vol C Tables 4.2.6.8 and 6.1.1.4'

loop_
_geom_angle_atom_site_label_1
_geom_angle_atom_site_label_2
_geom_angle_atom_site_label_3
_geom_angle
_geom_angle_site_symmetry_1
_geom_angle_site_symmetry_3
_geom_angle_publ_flag
C2 C1 N1 111.5(3) . . ?
C2 C1 H1 124.3 . . ?
N1 C1 H1 124.3 . . ?
C1 C2 N2 111.0(2) . . ?
C1 C2 H2 124.5 . . ?
N2 C2 H2 124.5 . . ?
C1 N1 C3 120.29(19) . . ?
C1 N1 P1 113.26(19) . . ?
C3 N1 P1 126.44(15) . . ?
C2 N2 C15 121.6(2) . . ?
C2 N2 P1 115.06(17) . . ?
C15 N2 P1 123.08(19) . . ?
N1 P1 N2 89.22(12) . . ?
N1A P1A N2A 88.0(11) . . ?
C3 N1A C1A 105.3(16) . . ?
C3 N1A P1A 122.5(17) . . ?
C1A N1A P1A 131.8(11) . . ?
C2A N2A C15 117(2) . . ?
C2A N2A P1A 102.2(10) . . ?
C15 N2A P1A 140(2) . . ?
C2A C1A N1A 97.7(16) . . ?
C2A C1A H1A 131.2 . . ?
N1A C1A H1A 131.2 . . ?
C1A C2A N2A 119.9(18) . . ?
C1A C2A H2A 120.0 . . ?
N2A C2A H2A 120.0 . . ?
N1A C3 C4 111.8(15) . . ?
N1A C3 C8 124.0(16) . . ?
C4 C3 C8 123.38(18) . . ?
C4 C3 N1 119.2(2) . . ?
C8 C3 N1 117.3(2) . . ?
C5 C4 C3 116.46(18) . . ?
C5 C4 C9 119.56(18) . . ?
C3 C4 C9 123.93(18) . . ?
C6 C5 C4 121.80(19) . . ?
C6 C5 H5 119.1 . . ?
C4 C5 H5 119.1 . . ?
C7 C6 C5 119.9(2) . . ?
C7 C6 H6 120.0 . . ?
C5 C6 H6 120.0 . . ?
C6 C7 C8 121.51(19) . . ?
C6 C7 H7 119.2 . . ?
C8 C7 H7 119.2 . . ?
C7 C8 C3 116.82(18) . . ?
C7 C8 C12 119.93(17) . . ?
C3 C8 C12 123.25(18) . . ?
C10 C9 C4 112.34(18) . . ?
C10 C9 C11 111.91(19) . . ?
C4 C9 C11 108.87(16) . . ?
C10 C9 H9 107.8 . . ?
C4 C9 H9 107.8 . . ?
C11 C9 H9 107.8 . . ?
C9 C10 H10A 109.5 . . ?
C9 C10 H10B 109.5 . . ?
H10A C10 H10B 109.5 . . ?
C9 C10 H10C 109.5 . . ?
H10A C10 H10C 109.5 . . ?
H10B C10 H10C 109.5 . . ?
C9 C11 H11A 109.5 . . ?
C9 C11 H11B 109.5 . . ?
H11A C11 H11B 109.5 . . ?
C9 C11 H11C 109.5 . . ?
H11A C11 H11C 109.5 . . ?
H11B C11 H11C 109.5 . . ?
C8 C12 C13 110.94(17) . . ?
C8 C12 C14 111.60(17) . . ?
C13 C12 C14 110.68(18) . . ?
C8 C12 H12 107.8 . . ?
C13 C12 H12 107.8 . . ?
C14 C12 H12 107.8 . . ?
C12 C13 H13A 109.5 . . ?
C12 C13 H13B 109.5 . . ?
H13A C13 H13B 109.5 . . ?
C12 C13 H13C 109.5 . . ?
H13A C13 H13C 109.5 . . ?
H13B C13 H13C 109.5 . . ?
C12 C14 H14A 109.5 . . ?
C12 C14 H14B 109.5 . . ?
H14A C14 H14B 109.5 . . ?
C12 C14 H14C 109.5 . . ?
H14A C14 H14C 109.5 . . ?
H14B C14 H14C 109.5 . . ?
C16 C15 C20 122.94(18) . . ?
C16 C15 N2 117.7(2) . . ?
C20 C15 N2 119.3(2) . . ?
C16 C15 N2A 110.5(16) . . ?
C20 C15 N2A 125.1(16) . . ?
C17 C16 C15 117.05(17) . . ?
C17 C16 C21 119.31(17) . . ?
C15 C16 C21 123.63(17) . . ?
C18 C17 C16 121.54(19) . . ?
C18 C17 H17 119.2 . . ?
C16 C17 H17 119.2 . . ?
C17 C18 C19 120.2(2) . . ?
C17 C18 H18 119.9 . . ?
C19 C18 H18 119.9 . . ?
C18 C19 C20 121.35(19) . . ?
C18 C19 H19 119.3 . . ?
C20 C19 H19 119.3 . . ?
C19 C20 C15 116.63(18) . . ?
C19 C20 C24 116.48(18) . . ?
C15 C20 C24 126.73(19) . . ?
C23 C21 C16 112.03(17) . . ?
C23 C21 C22 110.36(17) . . ?
C16 C21 C22 110.75(17) . . ?
C23 C21 H21 107.8 . . ?
C16 C21 H21 107.8 . . ?
C22 C21 H21 107.8 . . ?
C21 C22 H22A 109.5 . . ?
C21 C22 H22B 109.5 . . ?
H22A C22 H22B 109.5 . . ?
C21 C22 H22C 109.5 . . ?
H22A C22 H22C 109.5 . . ?
H22B C22 H22C 109.5 . . ?
C21 C23 H23A 109.5 . . ?
C21 C23 H23B 109.5 . . ?
H23A C23 H23B 109.5 . . ?
C21 C23 H23C 109.5 . . ?
H23A C23 H23C 109.5 . . ?
H23B C23 H23C 109.5 . . ?
C26 C24 C20 117.56(18) . . ?
C26 C24 C25 111.9(2) . . ?
C20 C24 C25 110.98(17) . . ?
C26 C24 H24 105.0 . . ?
C20 C24 H24 105.0 . . ?
C25 C24 H24 105.0 . . ?
C24 C25 H25A 109.5 . . ?
C24 C25 H25B 109.5 . . ?
H25A C25 H25B 109.5 . . ?
C24 C25 H25C 109.5 . . ?
H25A C25 H25C 109.5 . . ?
H25B C25 H25C 109.5 . . ?
C24 C26 H26A 109.5 . . ?
C24 C26 H26B 109.5 . . ?
H26A C26 H26B 109.5 . . ?
C24 C26 H26C 109.5 . . ?
H26A C26 H26C 109.5 . . ?
H26B C26 H26C 109.5 . . ?
C28 C27 N3 112.01(17) . . ?
C28 C27 H27 124.0 . . ?
N3 C27 H27 124.0 . . ?
C27 C28 N4 110.97(17) . . ?
C27 C28 H28 124.5 . . ?
N4 C28 H28 124.5 . . ?
C34 C29 C30 125.15(18) . . ?
C34 C29 N3 117.49(17) . . ?
C30 C29 N3 117.28(19) . . ?
C31 C30 C29 115.4(2) . . ?
C31 C30 C35 122.29(19) . . ?
C29 C30 C35 122.25(18) . . ?
C32 C31 C30 121.1(2) . . ?
C32 C31 H31 119.4 . . ?
C30 C31 H31 119.4 . . ?
C33 C32 C31 121.8(2) . . ?
C33 C32 H32 119.1 . . ?
C31 C32 H32 119.1 . . ?
C32 C33 C34 120.1(2) . . ?
C32 C33 H33 119.9 . . ?
C34 C33 H33 119.9 . . ?
C29 C34 C33 116.3(2) . . ?
C29 C34 C38 123.52(18) . . ?
C33 C34 C38 120.1(2) . . ?
C30 C35 C37 109.76(19) . . ?
C30 C35 C36 114.1(2) . . ?
C37 C35 C36 110.38(19) . . ?
C30 C35 H35 107.4 . . ?
C37 C35 H35 107.4 . . ?
C36 C35 H35 107.4 . . ?
C35 C36 H36A 109.5 . . ?
C35 C36 H36B 109.5 . . ?
H36A C36 H36B 109.5 . . ?
C35 C36 H36C 109.5 . . ?
H36A C36 H36C 109.5 . . ?
H36B C36 H36C 109.5 . . ?
C35 C37 H37A 109.5 . . ?
C35 C37 H37B 109.5 . . ?
H37A C37 H37B 109.5 . . ?
C35 C37 H37C 109.5 . . ?
H37A C37 H37C 109.5 . . ?
H37B C37 H37C 109.5 . . ?
C34 C38 C39 110.89(18) . . ?
C34 C38 C40 112.0(2) . . ?
C39 C38 C40 112.2(2) . . ?
C34 C38 H38 107.1 . . ?
C39 C38 H38 107.1 . . ?
C40 C38 H38 107.1 . . ?
C38 C39 H39A 109.5 . . ?
C38 C39 H39B 109.5 . . ?
H39A C39 H39B 109.5 . . ?
C38 C39 H39C 109.5 . . ?
H39A C39 H39C 109.5 . . ?
H39B C39 H39C 109.5 . . ?
C38 C40 H40A 109.5 . . ?
C38 C40 H40B 109.5 . . ?
H40A C40 H40B 109.5 . . ?
C38 C40 H40C 109.5 . . ?
H40A C40 H40C 109.5 . . ?
H40B C40 H40C 109.5 . . ?
C42 C41 C46 124.70(17) . . ?
C42 C41 N4 117.51(16) . . ?
C46 C41 N4 117.79(17) . . ?
C41 C42 C43 116.13(19) . . ?
C41 C42 C47 122.73(17) . . ?
C43 C42 C47 121.0(2) . . ?
C44 C43 C42 121.0(2) . . ?
C44 C43 H43 119.5 . . ?
C42 C43 H43 119.5 . . ?
C45 C44 C43 120.8(2) . . ?
C45 C44 H44 119.6 . . ?
C43 C44 H44 119.6 . . ?
C44 C45 C46 121.2(2) . . ?
C44 C45 H45 119.4 . . ?
C46 C45 H45 119.4 . . ?
C45 C46 C41 115.98(19) . . ?
C45 C46 C50 121.45(18) . . ?
C41 C46 C50 122.56(16) . . ?
C49 C47 C48 110.7(2) . . ?
C49 C47 C42 114.3(2) . . ?
C48 C47 C42 109.7(2) . . ?
C49 C47 H47 107.3 . . ?
C48 C47 H47 107.3 . . ?
C42 C47 H47 107.3 . . ?
C47 C48 H48A 109.5 . . ?
C47 C48 H48B 109.5 . . ?
H48A C48 H48B 109.5 . . ?
C47 C48 H48C 109.5 . . ?
H48A C48 H48C 109.5 . . ?
H48B C48 H48C 109.5 . . ?
C47 C49 H49A 109.5 . . ?
C47 C49 H49B 109.5 . . ?
H49A C49 H49B 109.5 . . ?
C47 C49 H49C 109.5 . . ?
H49A C49 H49C 109.5 . . ?
H49B C49 H49C 109.5 . . ?
C46 C50 C51 111.87(17) . . ?
C46 C50 C52 112.26(17) . . ?
C51 C50 C52 110.36(18) . . ?
C46 C50 H50 107.4 . . ?
C51 C50 H50 107.4 . . ?
C52 C50 H50 107.4 . . ?
C50 C51 H51A 109.5 . . ?
C50 C51 H51B 109.5 . . ?
H51A C51 H51B 109.5 . . ?
C50 C51 H51C 109.5 . . ?
H51A C51 H51C 109.5 . . ?
H51B C51 H51C 109.5 . . ?
C50 C52 H52A 109.5 . . ?
C50 C52 H52B 109.5 . . ?
H52A C52 H52B 109.5 . . ?
C50 C52 H52C 109.5 . . ?
H52A C52 H52C 109.5 . . ?
H52B C52 H52C 109.5 . . ?
C58 C53 C54 114.97(18) . . ?
C58 C53 B1 122.52(18) . . ?
C54 C53 B1 122.00(19) . . ?
C55 C54 C53 122.6(2) . . ?
C55 C54 H54 118.7 . . ?
C53 C54 H54 118.7 . . ?
C56 C55 C54 120.4(2) . . ?
C56 C55 H55 119.8 . . ?
C54 C55 H55 119.8 . . ?
C55 C56 C57 118.9(2) . . ?
C55 C56 H56 120.5 . . ?
C57 C56 H56 120.5 . . ?
C56 C57 C58 120.0(2) . . ?
C56 C57 H57 120.0 . . ?
C58 C57 H57 120.0 . . ?
C57 C58 C53 123.0(2) . . ?
C57 C58 H58 118.5 . . ?
C53 C58 H58 118.5 . . ?
C60 C59 C64 114.64(17) . . ?
C60 C59 B1 124.70(17) . . ?
C64 C59 B1 120.66(16) . . ?
C61 C60 C59 122.64(18) . . ?
C61 C60 H60 118.7 . . ?
C59 C60 H60 118.7 . . ?
C62 C61 C60 120.39(18) . . ?
C62 C61 H61 119.8 . . ?
C60 C61 H61 119.8 . . ?
C63 C62 C61 118.90(19) . . ?
C63 C62 H62 120.6 . . ?
C61 C62 H62 120.6 . . ?
C62 C63 C64 120.25(19) . . ?
C62 C63 H63 119.9 . . ?
C64 C63 H63 119.9 . . ?
C63 C64 C59 123.18(18) . . ?
C63 C64 H64 118.4 . . ?
C59 C64 H64 118.4 . . ?
C70 C65 C66 115.14(19) . . ?
C70 C65 B1 122.54(18) . . ?
C66 C65 B1 122.30(19) . . ?
C67 C66 C65 122.8(2) . . ?
C67 C66 H66 118.6 . . ?
C65 C66 H66 118.6 . . ?
C68 C67 C66 120.1(2) . . ?
C68 C67 H67 119.9 . . ?
C66 C67 H67 119.9 . . ?
C67 C68 C69 119.4(2) . . ?
C67 C68 H68 120.3 . . ?
C69 C68 H68 120.3 . . ?
C70 C69 C68 119.4(2) . . ?
C70 C69 H69 120.3 . . ?
C68 C69 H69 120.3 . . ?
C69 C70 C65 123.1(2) . . ?
C69 C70 H70 118.5 . . ?
C65 C70 H70 118.5 . . ?
C72 C71 C76 114.36(19) . . ?
C72 C71 B1 122.20(18) . . ?
C76 C71 B1 123.22(17) . . ?
C73 C72 C71 123.3(2) . . ?
C73 C72 H72 118.4 . . ?
C71 C72 H72 118.4 . . ?
C74 C73 C72 120.1(2) . . ?
C74 C73 H73 120.0 . . ?
C72 C73 H73 120.0 . . ?
C73 C74 C75 119.1(2) . . ?
C73 C74 H74 120.5 . . ?
C75 C74 H74 120.5 . . ?
C74 C75 C76 120.0(2) . . ?
C74 C75 H75 120.0 . . ?
C76 C75 H75 120.0 . . ?
C75 C76 C71 123.2(2) . . ?
C75 C76 H76 118.4 . . ?
C71 C76 H76 118.4 . . ?
C82 C77 C78 114.13(19) . . ?
C82 C77 B2 123.95(18) . . ?
C78 C77 B2 121.81(17) . . ?
C79 C78 C77 123.2(2) . . ?
C79 C78 H78 118.4 . . ?
C77 C78 H78 118.4 . . ?
C80 C79 C78 120.6(2) . . ?
C80 C79 H79 119.7 . . ?
C78 C79 H79 119.7 . . ?
C79 C80 C81 118.5(2) . . ?
C79 C80 H80 120.7 . . ?
C81 C80 H80 120.7 . . ?
C80 C81 C82 120.3(2) . . ?
C80 C81 H81 119.9 . . ?
C82 C81 H81 119.9 . . ?
C81 C82 C77 123.3(2) . . ?
C81 C82 H82 118.4 . . ?
C77 C82 H82 118.4 . . ?
C88 C83 C84 115.24(18) . . ?
C88 C83 B2 122.64(19) . . ?
C84 C83 B2 121.87(18) . . ?
C85 C84 C83 122.7(2) . . ?
C85 C84 H84 118.6 . . ?
C83 C84 H84 118.6 . . ?
C86 C85 C84 119.9(2) . . ?
C86 C85 H85 120.1 . . ?
C84 C85 H85 120.1 . . ?
C87 C86 C85 119.1(2) . . ?
C87 C86 H86 120.4 . . ?
C85 C86 H86 120.4 . . ?
C86 C87 C88 120.5(2) . . ?
C86 C87 H87 119.7 . . ?
C88 C87 H87 119.7 . . ?
C83 C88 C87 122.5(2) . . ?
C83 C88 H88 118.8 . . ?
C87 C88 H88 118.8 . . ?
C90 C89 C94 114.45(18) . . ?
C90 C89 B2 121.72(17) . . ?
C94 C89 B2 123.69(17) . . ?
C91 C90 C89 123.1(2) . . ?
C91 C90 H90 118.5 . . ?
C89 C90 H90 118.5 . . ?
C92 C91 C90 120.3(2) . . ?
C92 C91 H91 119.8 . . ?
C90 C91 H91 119.8 . . ?
C93 C92 C91 118.9(2) . . ?
C93 C92 H92 120.5 . . ?
C91 C92 H92 120.5 . . ?
C92 C93 C94 120.3(2) . . ?
C92 C93 H93 119.9 . . ?
C94 C93 H93 119.9 . . ?
C93 C94 C89 122.9(2) . . ?
C93 C94 H94 118.5 . . ?
C89 C94 H94 118.5 . . ?
C96 C95 C100 114.83(17) . . ?
C96 C95 B2 123.11(17) . . ?
C100 C95 B2 122.03(16) . . ?
C97 C96 C95 122.71(19) . . ?
C97 C96 H96 118.6 . . ?
C95 C96 H96 118.6 . . ?
C98 C97 C96 120.33(19) . . ?
C98 C97 H97 119.8 . . ?
C96 C97 H97 119.8 . . ?
C97 C98 C99 118.79(19) . . ?
C97 C98 H98 120.6 . . ?
C99 C98 H98 120.6 . . ?
C98 C99 C100 120.3(2) . . ?
C98 C99 H99 119.9 . . ?
C100 C99 H99 119.9 . . ?
C99 C100 C95 123.08(19) . . ?
C99 C100 H100 118.5 . . ?
C95 C100 H100 118.5 . . ?
C27 N3 C29 121.47(15) . . ?
C27 N3 P2 114.19(12) . . ?
C29 N3 P2 124.30(13) . . ?
C28 N4 C41 122.13(15) . . ?
C28 N4 P2 114.47(12) . . ?
C41 N4 P2 123.33(12) . . ?
N3 P2 N4 88.36(7) . . ?
C71 B1 C65 108.96(15) . . ?
C71 B1 C53 111.83(16) . . ?
C65 B1 C53 109.19(16) . . ?
C71 B1 C59 110.74(16) . . ?
C65 B1 C59 108.53(16) . . ?
C53 B1 C59 107.52(15) . . ?
C95 B2 C77 110.48(16) . . ?
C95 B2 C89 110.56(16) . . ?
C77 B2 C89 108.63(15) . . ?
C95 B2 C83 107.74(14) . . ?
C77 B2 C83 108.82(16) . . ?
C89 B2 C83 110.59(16) . . ?

loop_
_geom_bond_atom_site_label_1
_geom_bond_atom_site_label_2
_geom_bond_distance
_geom_bond_site_symmetry_2
_geom_bond_publ_flag
C1 C2 1.355(3) . ?
C1 N1 1.387(3) . ?
C1 H1 0.9500 . ?
C2 N2 1.370(4) . ?
C2 H2 0.9500 . ?
N1 C3 1.469(3) . ?
N1 P1 1.686(2) . ?
N2 C15 1.453(3) . ?
N2 P1 1.664(3) . ?
P1A N1A 1.53(2) . ?
P1A N2A 1.79(2) . ?
N1A C3 1.455(10) . ?
N1A C1A 1.39(3) . ?
N2A C2A 1.56(4) . ?
N2A C15 1.474(10) . ?
C1A C2A 1.349(10) . ?
C1A H1A 0.9500 . ?
C2A H2A 0.9500 . ?
C3 C4 1.399(3) . ?
C3 C8 1.403(3) . ?
C4 C5 1.392(3) . ?
C4 C9 1.524(3) . ?
C5 C6 1.382(3) . ?
C5 H5 0.9500 . ?
C6 C7 1.376(3) . ?
C6 H6 0.9500 . ?
C7 C8 1.391(3) . ?
C7 H7 0.9500 . ?
C8 C12 1.520(3) . ?
C9 C10 1.524(3) . ?
C9 C11 1.533(3) . ?
C9 H9 1.0000 . ?
C10 H10A 0.9800 . ?
C10 H10B 0.9800 . ?
C10 H10C 0.9800 . ?
C11 H11A 0.9800 . ?
C11 H11B 0.9800 . ?
C11 H11C 0.9800 . ?
C12 C13 1.521(3) . ?
C12 C14 1.525(3) . ?
C12 H12 1.0000 . ?
C13 H13A 0.9800 . ?
C13 H13B 0.9800 . ?
C13 H13C 0.9800 . ?
C14 H14A 0.9800 . ?
C14 H14B 0.9800 . ?
C14 H14C 0.9800 . ?
C15 C16 1.400(2) . ?
C15 C20 1.412(3) . ?
C16 C17 1.392(3) . ?
C16 C21 1.524(3) . ?
C17 C18 1.374(3) . ?
C17 H17 0.9500 . ?
C18 C19 1.385(3) . ?
C18 H18 0.9500 . ?
C19 C20 1.393(3) . ?
C19 H19 0.9500 . ?
C20 C24 1.521(3) . ?
C21 C23 1.517(3) . ?
C21 C22 1.531(3) . ?
C21 H21 1.0000 . ?
C22 H22A 0.9800 . ?
C22 H22B 0.9800 . ?
C22 H22C 0.9800 . ?
C23 H23A 0.9800 . ?
C23 H23B 0.9800 . ?
C23 H23C 0.9800 . ?
C24 C26 1.515(3) . ?
C24 C25 1.527(3) . ?
C24 H24 1.0000 . ?
C25 H25A 0.9800 . ?
C25 H25B 0.9800 . ?
C25 H25C 0.9800 . ?
C26 H26A 0.9800 . ?
C26 H26B 0.9800 . ?
C26 H26C 0.9800 . ?
C27 C28 1.319(3) . ?
C27 N3 1.370(2) . ?
C27 H27 0.9500 . ?
C28 N4 1.376(2) . ?
C28 H28 0.9500 . ?
C29 C34 1.389(3) . ?
C29 C30 1.400(3) . ?
C29 N3 1.458(2) . ?
C30 C31 1.391(3) . ?
C30 C35 1.514(3) . ?
C31 C32 1.377(4) . ?
C31 H31 0.9500 . ?
C32 C33 1.372(4) . ?
C32 H32 0.9500 . ?
C33 C34 1.399(3) . ?
C33 H33 0.9500 . ?
C34 C38 1.518(3) . ?
C35 C37 1.519(3) . ?
C35 C36 1.525(3) . ?
C35 H35 1.0000 . ?
C36 H36A 0.9800 . ?
C36 H36B 0.9800 . ?
C36 H36C 0.9800 . ?
C37 H37A 0.9800 . ?
C37 H37B 0.9800 . ?
C37 H37C 0.9800 . ?
C38 C39 1.521(3) . ?
C38 C40 1.522(3) . ?
C38 H38 1.0000 . ?
C39 H39A 0.9800 . ?
C39 H39B 0.9800 . ?
C39 H39C 0.9800 . ?
C40 H40A 0.9800 . ?
C40 H40B 0.9800 . ?
C40 H40C 0.9800 . ?
C41 C42 1.388(3) . ?
C41 C46 1.398(3) . ?
C41 N4 1.461(2) . ?
C42 C43 1.396(3) . ?
C42 C47 1.524(3) . ?
C43 C44 1.379(3) . ?
C43 H43 0.9500 . ?
C44 C45 1.377(3) . ?
C44 H44 0.9500 . ?
C45 C46 1.392(3) . ?
C45 H45 0.9500 . ?
C46 C50 1.518(3) . ?
C47 C49 1.509(3) . ?
C47 C48 1.512(4) . ?
C47 H47 1.0000 . ?
C48 H48A 0.9800 . ?
C48 H48B 0.9800 . ?
C48 H48C 0.9800 . ?
C49 H49A 0.9800 . ?
C49 H49B 0.9800 . ?
C49 H49C 0.9800 . ?
C50 C51 1.527(3) . ?
C50 C52 1.531(3) . ?
C50 H50 1.0000 . ?
C51 H51A 0.9800 . ?
C51 H51B 0.9800 . ?
C51 H51C 0.9800 . ?
C52 H52A 0.9800 . ?
C52 H52B 0.9800 . ?
C52 H52C 0.9800 . ?
C53 C58 1.395(3) . ?
C53 C54 1.401(3) . ?
C53 B1 1.648(3) . ?
C54 C55 1.393(3) . ?
C54 H54 0.9500 . ?
C55 C56 1.374(3) . ?
C55 H55 0.9500 . ?
C56 C57 1.380(3) . ?
C56 H56 0.9500 . ?
C57 C58 1.392(3) . ?
C57 H57 0.9500 . ?
C58 H58 0.9500 . ?
C59 C60 1.399(3) . ?
C59 C64 1.406(3) . ?
C59 B1 1.657(3) . ?
C60 C61 1.391(3) . ?
C60 H60 0.9500 . ?
C61 C62 1.378(3) . ?
C61 H61 0.9500 . ?
C62 C63 1.377(3) . ?
C62 H62 0.9500 . ?
C63 C64 1.380(3) . ?
C63 H63 0.9500 . ?
C64 H64 0.9500 . ?
C65 C70 1.398(3) . ?
C65 C66 1.411(3) . ?
C65 B1 1.648(3) . ?
C66 C67 1.390(3) . ?
C66 H66 0.9500 . ?
C67 C68 1.375(4) . ?
C67 H67 0.9500 . ?
C68 C69 1.397(3) . ?
C68 H68 0.9500 . ?
C69 C70 1.393(3) . ?
C69 H69 0.9500 . ?
C70 H70 0.9500 . ?
C71 C72 1.402(3) . ?
C71 C76 1.402(3) . ?
C71 B1 1.641(3) . ?
C72 C73 1.391(3) . ?
C72 H72 0.9500 . ?
C73 C74 1.377(3) . ?
C73 H73 0.9500 . ?
C74 C75 1.379(3) . ?
C74 H74 0.9500 . ?
C75 C76 1.393(3) . ?
C75 H75 0.9500 . ?
C76 H76 0.9500 . ?
C77 C82 1.407(3) . ?
C77 C78 1.407(3) . ?
C77 B2 1.649(3) . ?
C78 C79 1.385(3) . ?
C78 H78 0.9500 . ?
C79 C80 1.382(3) . ?
C79 H79 0.9500 . ?
C80 C81 1.382(3) . ?
C80 H80 0.9500 . ?
C81 C82 1.390(3) . ?
C81 H81 0.9500 . ?
C82 H82 0.9500 . ?
C83 C88 1.396(3) . ?
C83 C84 1.403(3) . ?
C83 B2 1.661(3) . ?
C84 C85 1.398(3) . ?
C84 H84 0.9500 . ?
C85 C86 1.382(4) . ?
C85 H85 0.9500 . ?
C86 C87 1.371(4) . ?
C86 H86 0.9500 . ?
C87 C88 1.398(3) . ?
C87 H87 0.9500 . ?
C88 H88 0.9500 . ?
C89 C90 1.401(3) . ?
C89 C94 1.403(3) . ?
C89 B2 1.650(3) . ?
C90 C91 1.385(3) . ?
C90 H90 0.9500 . ?
C91 C92 1.377(3) . ?
C91 H91 0.9500 . ?
C92 C93 1.373(3) . ?
C92 H92 0.9500 . ?
C93 C94 1.390(3) . ?
C93 H93 0.9500 . ?
C94 H94 0.9500 . ?
C95 C96 1.396(3) . ?
C95 C100 1.402(3) . ?
C95 B2 1.645(3) . ?
C96 C97 1.392(3) . ?
C96 H96 0.9500 . ?
C97 C98 1.376(3) . ?
C97 H97 0.9500 . ?
C98 C99 1.380(3) . ?
C98 H98 0.9500 . ?
C99 C100 1.381(3) . ?
C99 H99 0.9500 . ?
C100 H100 0.9500 . ?
N3 P2 1.6672(15) . ?
N4 P2 1.6686(16) . ?

loop_
_geom_torsion_atom_site_label_1
_geom_torsion_atom_site_label_2
_geom_torsion_atom_site_label_3
_geom_torsion_atom_site_label_4
_geom_torsion
_geom_torsion_site_symmetry_1
_geom_torsion_site_symmetry_2
_geom_torsion_site_symmetry_3
_geom_torsion_site_symmetry_4
_geom_torsion_publ_flag
N1 C1 C2 N2 0.1(3) . . . . ?
C2 C1 N1 C3 179.4(3) . . . . ?
C2 C1 N1 P1 0.4(3) . . . . ?
C1 C2 N2 C15 -175.1(3) . . . . ?
C1 C2 N2 P1 -0.5(3) . . . . ?
C1 N1 P1 N2 -0.6(3) . . . . ?
C3 N1 P1 N2 -179.5(3) . . . . ?
C2 N2 P1 N1 0.6(3) . . . . ?
C15 N2 P1 N1 175.1(3) . . . . ?
N2A P1A N1A C3 -179(3) . . . . ?
N2A P1A N1A C1A -7(4) . . . . ?
N1A P1A N2A C2A 5(2) . . . . ?
N1A P1A N2A C15 172(4) . . . . ?
C3 N1A C1A C2A 178(2) . . . . ?
P1A N1A C1A C2A 5(4) . . . . ?
N1A C1A C2A N2A 0(3) . . . . ?
C15 N2A C2A C1A -174(2) . . . . ?
P1A N2A C2A C1A -4(3) . . . . ?
C1A N1A C3 C4 76(3) . . . . ?
P1A N1A C3 C4 -110(3) . . . . ?
C1A N1A C3 C8 -93(2) . . . . ?
P1A N1A C3 C8 80(3) . . . . ?
C1A N1A C3 N1 -160(9) . . . . ?
P1A N1A C3 N1 14(4) . . . . ?
C1 N1 C3 N1A -164(7) . . . . ?
P1 N1 C3 N1A 15(7) . . . . ?
C1 N1 C3 C4 -101.6(3) . . . . ?
P1 N1 C3 C4 77.2(4) . . . . ?
C1 N1 C3 C8 75.1(4) . . . . ?
P1 N1 C3 C8 -106.0(3) . . . . ?
N1A C3 C4 C5 -171.6(13) . . . . ?
C8 C3 C4 C5 -1.8(3) . . . . ?
N1 C3 C4 C5 174.75(18) . . . . ?
N1A C3 C4 C9 5.6(13) . . . . ?
C8 C3 C4 C9 175.47(17) . . . . ?
N1 C3 C4 C9 -8.0(3) . . . . ?
C3 C4 C5 C6 -1.4(3) . . . . ?
C9 C4 C5 C6 -178.75(18) . . . . ?
C4 C5 C6 C7 2.7(3) . . . . ?
C5 C6 C7 C8 -0.9(3) . . . . ?
C6 C7 C8 C3 -2.0(3) . . . . ?
C6 C7 C8 C12 178.12(18) . . . . ?
N1A C3 C8 C7 172.0(14) . . . . ?
C4 C3 C8 C7 3.4(3) . . . . ?
N1 C3 C8 C7 -173.16(18) . . . . ?
N1A C3 C8 C12 -8.1(14) . . . . ?
C4 C3 C8 C12 -176.70(17) . . . . ?
N1 C3 C8 C12 6.7(3) . . . . ?
C5 C4 C9 C10 -48.8(2) . . . . ?
C3 C4 C9 C10 134.0(2) . . . . ?
C5 C4 C9 C11 75.7(2) . . . . ?
C3 C4 C9 C11 -101.5(2) . . . . ?
C7 C8 C12 C13 76.8(2) . . . . ?
C3 C8 C12 C13 -103.1(2) . . . . ?
C7 C8 C12 C14 -47.1(3) . . . . ?
C3 C8 C12 C14 133.0(2) . . . . ?
C2 N2 C15 C16 84.8(3) . . . . ?
P1 N2 C15 C16 -89.3(3) . . . . ?
C2 N2 C15 C20 -95.8(4) . . . . ?
P1 N2 C15 C20 90.1(3) . . . . ?
C2 N2 C15 N2A 145(8) . . . . ?
P1 N2 C15 N2A -29(8) . . . . ?
C2A N2A C15 C16 -94(3) . . . . ?
P1A N2A C15 C16 100(4) . . . . ?
C2A N2A C15 C20 72(3) . . . . ?
P1A N2A C15 C20 -94(4) . . . . ?
C2A N2A C15 N2 141(10) . . . . ?
P1A N2A C15 N2 -25(4) . . . . ?
C20 C15 C16 C17 -4.6(3) . . . . ?
N2 C15 C16 C17 174.76(19) . . . . ?
N2A C15 C16 C17 162.3(15) . . . . ?
C20 C15 C16 C21 173.98(17) . . . . ?
N2 C15 C16 C21 -6.7(3) . . . . ?
N2A C15 C16 C21 -19.1(15) . . . . ?
C15 C16 C17 C18 -0.3(3) . . . . ?
C21 C16 C17 C18 -178.89(18) . . . . ?
C16 C17 C18 C19 4.0(3) . . . . ?
C17 C18 C19 C20 -3.0(3) . . . . ?
C18 C19 C20 C15 -1.6(3) . . . . ?
C18 C19 C20 C24 174.11(18) . . . . ?
C16 C15 C20 C19 5.5(3) . . . . ?
N2 C15 C20 C19 -173.9(2) . . . . ?
N2A C15 C20 C19 -159.5(16) . . . . ?
C16 C15 C20 C24 -169.73(18) . . . . ?
N2 C15 C20 C24 11.0(3) . . . . ?
N2A C15 C20 C24 25.3(16) . . . . ?
C17 C16 C21 C23 -70.0(2) . . . . ?
C15 C16 C21 C23 111.5(2) . . . . ?
C17 C16 C21 C22 53.7(2) . . . . ?
C15 C16 C21 C22 -124.8(2) . . . . ?
C19 C20 C24 C26 133.9(2) . . . . ?
C15 C20 C24 C26 -50.9(3) . . . . ?
C19 C20 C24 C25 -95.4(2) . . . . ?
C15 C20 C24 C25 79.8(3) . . . . ?
N3 C27 C28 N4 -0.9(2) . . . . ?
C34 C29 C30 C31 -1.2(3) . . . . ?
N3 C29 C30 C31 -177.98(19) . . . . ?
C34 C29 C30 C35 -179.4(2) . . . . ?
N3 C29 C30 C35 3.9(3) . . . . ?
C29 C30 C31 C32 -1.2(4) . . . . ?
C35 C30 C31 C32 176.9(2) . . . . ?
C30 C31 C32 C33 1.9(4) . . . . ?
C31 C32 C33 C34 0.0(4) . . . . ?
C30 C29 C34 C33 3.0(3) . . . . ?
N3 C29 C34 C33 179.71(19) . . . . ?
C30 C29 C34 C38 -175.4(2) . . . . ?
N3 C29 C34 C38 1.3(3) . . . . ?
C32 C33 C34 C29 -2.3(4) . . . . ?
C32 C33 C34 C38 176.2(2) . . . . ?
C31 C30 C35 C37 -89.8(3) . . . . ?
C29 C30 C35 C37 88.2(2) . . . . ?
C31 C30 C35 C36 34.7(3) . . . . ?
C29 C30 C35 C36 -147.3(2) . . . . ?
C29 C34 C38 C39 118.4(2) . . . . ?
C33 C34 C38 C39 -59.9(3) . . . . ?
C29 C34 C38 C40 -115.4(2) . . . . ?
C33 C34 C38 C40 66.3(3) . . . . ?
C46 C41 C42 C43 5.6(3) . . . . ?
N4 C41 C42 C43 -173.94(18) . . . . ?
C46 C41 C42 C47 -169.97(19) . . . . ?
N4 C41 C42 C47 10.5(3) . . . . ?
C41 C42 C43 C44 -1.9(3) . . . . ?
C47 C42 C43 C44 173.7(2) . . . . ?
C42 C43 C44 C45 -1.7(4) . . . . ?
C43 C44 C45 C46 1.9(4) . . . . ?
C44 C45 C46 C41 1.4(3) . . . . ?
C44 C45 C46 C50 -178.4(2) . . . . ?
C42 C41 C46 C45 -5.3(3) . . . . ?
N4 C41 C46 C45 174.18(17) . . . . ?
C42 C41 C46 C50 174.44(19) . . . . ?
N4 C41 C46 C50 -6.0(3) . . . . ?
C41 C42 C47 C49 -139.2(2) . . . . ?
C43 C42 C47 C49 45.4(3) . . . . ?
C41 C42 C47 C48 95.8(3) . . . . ?
C43 C42 C47 C48 -79.6(3) . . . . ?
C45 C46 C50 C51 -87.6(2) . . . . ?
C41 C46 C50 C51 92.6(2) . . . . ?
C45 C46 C50 C52 37.1(3) . . . . ?
C41 C46 C50 C52 -142.65(19) . . . . ?
C58 C53 C54 C55 -2.2(3) . . . . ?
B1 C53 C54 C55 169.90(18) . . . . ?
C53 C54 C55 C56 0.2(3) . . . . ?
C54 C55 C56 C57 1.2(3) . . . . ?
C55 C56 C57 C58 -0.6(3) . . . . ?
C56 C57 C58 C53 -1.5(3) . . . . ?
C54 C53 C58 C57 2.8(3) . . . . ?
B1 C53 C58 C57 -169.21(19) . . . . ?
C64 C59 C60 C61 0.6(3) . . . . ?
B1 C59 C60 C61 -179.51(19) . . . . ?
C59 C60 C61 C62 -0.6(3) . . . . ?
C60 C61 C62 C63 0.3(3) . . . . ?
C61 C62 C63 C64 0.0(3) . . . . ?
C62 C63 C64 C59 0.1(3) . . . . ?
C60 C59 C64 C63 -0.4(3) . . . . ?
B1 C59 C64 C63 179.7(2) . . . . ?
C70 C65 C66 C67 0.8(3) . . . . ?
B1 C65 C66 C67 179.27(19) . . . . ?
C65 C66 C67 C68 0.2(3) . . . . ?
C66 C67 C68 C69 -1.7(4) . . . . ?
C67 C68 C69 C70 2.1(3) . . . . ?
C68 C69 C70 C65 -1.0(3) . . . . ?
C66 C65 C70 C69 -0.4(3) . . . . ?
B1 C65 C70 C69 -178.86(19) . . . . ?
C76 C71 C72 C73 -1.3(3) . . . . ?
B1 C71 C72 C73 173.41(18) . . . . ?
C71 C72 C73 C74 0.1(3) . . . . ?
C72 C73 C74 C75 1.3(3) . . . . ?
C73 C74 C75 C76 -1.3(3) . . . . ?
C74 C75 C76 C71 0.0(3) . . . . ?
C72 C71 C76 C75 1.3(3) . . . . ?
B1 C71 C76 C75 -173.38(17) . . . . ?
C82 C77 C78 C79 2.3(3) . . . . ?
B2 C77 C78 C79 -174.01(19) . . . . ?
C77 C78 C79 C80 -0.4(3) . . . . ?
C78 C79 C80 C81 -1.3(3) . . . . ?
C79 C80 C81 C82 0.9(3) . . . . ?
C80 C81 C82 C77 1.2(3) . . . . ?
C78 C77 C82 C81 -2.7(3) . . . . ?
B2 C77 C82 C81 173.53(18) . . . . ?
C88 C83 C84 C85 0.2(3) . . . . ?
B2 C83 C84 C85 174.68(18) . . . . ?
C83 C84 C85 C86 0.0(3) . . . . ?
C84 C85 C86 C87 -0.2(3) . . . . ?
C85 C86 C87 C88 0.2(3) . . . . ?
C84 C83 C88 C87 -0.3(3) . . . . ?
B2 C83 C88 C87 -174.65(19) . . . . ?
C86 C87 C88 C83 0.0(3) . . . . ?
C94 C89 C90 C91 -0.8(3) . . . . ?
B2 C89 C90 C91 175.17(18) . . . . ?
C89 C90 C91 C92 0.1(3) . . . . ?
C90 C91 C92 C93 0.3(3) . . . . ?
C91 C92 C93 C94 0.1(3) . . . . ?
C92 C93 C94 C89 -0.9(3) . . . . ?
C90 C89 C94 C93 1.2(3) . . . . ?
B2 C89 C94 C93 -174.68(18) . . . . ?
C100 C95 C96 C97 -0.5(3) . . . . ?
B2 C95 C96 C97 177.3(2) . . . . ?
C95 C96 C97 C98 -0.2(4) . . . . ?
C96 C97 C98 C99 0.6(4) . . . . ?
C97 C98 C99 C100 -0.2(3) . . . . ?
C98 C99 C100 C95 -0.6(3) . . . . ?
C96 C95 C100 C99 0.9(3) . . . . ?
B2 C95 C100 C99 -176.9(2) . . . . ?
C28 C27 N3 C29 178.18(17) . . . . ?
C28 C27 N3 P2 0.6(2) . . . . ?
C34 C29 N3 C27 -94.7(2) . . . . ?
C30 C29 N3 C27 82.3(2) . . . . ?
C34 C29 N3 P2 82.7(2) . . . . ?
C30 C29 N3 P2 -100.3(2) . . . . ?
C27 C28 N4 C41 178.01(17) . . . . ?
C27 C28 N4 P2 1.0(2) . . . . ?
C42 C41 N4 C28 -92.1(2) . . . . ?
C46 C41 N4 C28 88.3(2) . . . . ?
C42 C41 N4 P2 84.7(2) . . . . ?
C46 C41 N4 P2 -94.89(19) . . . . ?
C27 N3 P2 N4 0.01(14) . . . . ?
C29 N3 P2 N4 -177.54(16) . . . . ?
C28 N4 P2 N3 -0.56(14) . . . . ?
C41 N4 P2 N3 -177.54(15) . . . . ?
C72 C71 B1 C65 -80.3(2) . . . . ?
C76 C71 B1 C65 93.9(2) . . . . ?
C72 C71 B1 C53 40.5(2) . . . . ?
C76 C71 B1 C53 -145.28(17) . . . . ?
C72 C71 B1 C59 160.40(16) . . . . ?
C76 C71 B1 C59 -25.4(2) . . . . ?
C70 C65 B1 C71 -150.67(18) . . . . ?
C66 C65 B1 C71 31.0(2) . . . . ?
C70 C65 B1 C53 86.9(2) . . . . ?
C66 C65 B1 C53 -91.4(2) . . . . ?
C70 C65 B1 C59 -30.0(3) . . . . ?
C66 C65 B1 C59 151.66(18) . . . . ?
C58 C53 B1 C71 -149.95(18) . . . . ?
C54 C53 B1 C71 38.6(2) . . . . ?
C58 C53 B1 C65 -29.3(3) . . . . ?
C54 C53 B1 C65 159.23(18) . . . . ?
C58 C53 B1 C59 88.3(2) . . . . ?
C54 C53 B1 C59 -83.2(2) . . . . ?
C60 C59 B1 C71 -105.7(2) . . . . ?
C64 C59 B1 C71 74.2(2) . . . . ?
C60 C59 B1 C65 134.76(19) . . . . ?
C64 C59 B1 C65 -45.4(2) . . . . ?
C60 C59 B1 C53 16.8(3) . . . . ?
C64 C59 B1 C53 -163.37(18) . . . . ?
C96 C95 B2 C77 138.95(19) . . . . ?
C100 C95 B2 C77 -43.4(2) . . . . ?
C96 C95 B2 C89 -100.8(2) . . . . ?
C100 C95 B2 C89 76.9(2) . . . . ?
C96 C95 B2 C83 20.2(3) . . . . ?
C100 C95 B2 C83 -162.15(19) . . . . ?
C82 C77 B2 C95 146.16(18) . . . . ?
C78 C77 B2 C95 -37.9(2) . . . . ?
C82 C77 B2 C89 24.7(2) . . . . ?
C78 C77 B2 C89 -159.37(17) . . . . ?
C82 C77 B2 C83 -95.7(2) . . . . ?
C78 C77 B2 C83 80.2(2) . . . . ?
C90 C89 B2 C95 159.65(17) . . . . ?
C94 C89 B2 C95 -24.7(2) . . . . ?
C90 C89 B2 C77 -79.0(2) . . . . ?
C94 C89 B2 C77 96.7(2) . . . . ?
C90 C89 B2 C83 40.4(2) . . . . ?
C94 C89 B2 C83 -143.98(18) . . . . ?
C88 C83 B2 C95 85.0(2) . . . . ?
C84 C83 B2 C95 -89.0(2) . . . . ?
C88 C83 B2 C77 -34.8(2) . . . . ?
C84 C83 B2 C77 151.21(17) . . . . ?
C88 C83 B2 C89 -154.02(17) . . . . ?
C84 C83 B2 C89 32.0(2) . . . . ?
